data_4106001
loop_
_publ_author_name
'Takeshi Nozawa'
'Michiyo Nagata'
'Masaaki Ichinohe'
'Akira Sekiguchi'

_publ_section_title
;
 Isolable p- and m-[(tBu2MeSi)2Si]2C6H4: Disilaquinodimethane vs Triplet
 Bis(silyl radical)
;
_journal_name_full 'Journal of the American Chemical Society'
_journal_page_first 5773
_journal_page_last 5775
_journal_paper_doi 10.1021/ja2014746
_journal_volume 133
_journal_year 2011
_chemical_formula_sum 'C42 H88 Si6'
_chemical_formula_weight 761.66
_chemical_name_systematic
; 
 1,3-Bis[2,2-di-tert-butyl-1-(di-tert-butylmethylsilyl)-
 2-methyldisilanyl]benzene-1',1''-diyl 
;
_space_group_IT_number 56
_symmetry_cell_setting orthorhombic
_symmetry_space_group_name_Hall '-P 2ab 2ac'
_symmetry_space_group_name_H-M 'P c c n'
_atom_sites_solution_hydrogens geom
_atom_sites_solution_primary direct
_atom_sites_solution_secondary difmap
_audit_creation_method SHELXL-97
_cell_angle_alpha 90.00
_cell_angle_beta 90.00
_cell_angle_gamma 90.00
_cell_formula_units_Z 4
_cell_length_a 26.2010(11)
_cell_length_b 12.1560(6)
_cell_length_c 15.404(2)
_cell_measurement_reflns_used 37452
_cell_measurement_temperature 150.0(1)
_cell_measurement_theta_max 25.36
_cell_measurement_theta_min 2.27
_cell_volume 4906.2(7)
_computing_cell_refinement 'HKL scalepack'
_computing_data_collection 'MacScience Xpress'
_computing_data_reduction Denzo
_computing_molecular_graphics ORTEP
_computing_publication_material CIFTAB
_computing_structure_refinement 'SHELXL-97 (Sheldrick, 1997)'
_computing_structure_solution SIR92
_diffrn_ambient_temperature 150.0(1)
_diffrn_measured_fraction_theta_full 0.945
_diffrn_measured_fraction_theta_max 0.945
_diffrn_measurement_device 'MacScience DIP2030 Image plate'
_diffrn_radiation_monochromator graphite
_diffrn_radiation_source 'rotating anode'
_diffrn_radiation_type MoK\a
_diffrn_radiation_wavelength 0.71070
_diffrn_reflns_av_R_equivalents 0.1680
_diffrn_reflns_av_sigmaI/netI 0.0733
_diffrn_reflns_limit_h_max 31
_diffrn_reflns_limit_h_min 0
_diffrn_reflns_limit_k_max 14
_diffrn_reflns_limit_k_min 0
_diffrn_reflns_limit_l_max 17
_diffrn_reflns_limit_l_min 0
_diffrn_reflns_number 37452
_diffrn_reflns_theta_full 25.36
_diffrn_reflns_theta_max 25.36
_diffrn_reflns_theta_min 2.27
_exptl_absorpt_coefficient_mu 0.196
_exptl_absorpt_correction_type none
_exptl_crystal_colour Yellow
_exptl_crystal_density_diffrn 1.031
_exptl_crystal_description Plate
_exptl_crystal_F_000 1696
_exptl_crystal_size_max 0.50
_exptl_crystal_size_mid 0.10
_exptl_crystal_size_min 0.02
_refine_diff_density_max 0.553
_refine_diff_density_min -0.342
_refine_diff_density_rms 0.072
_refine_ls_extinction_coef 0.0004(4)
_refine_ls_extinction_expression Fc^*^=kFc[1+0.001xFc^2^\l^3^/sin(2\q)]^-1/4^
_refine_ls_extinction_method SHELXL
_refine_ls_goodness_of_fit_ref 1.034
_refine_ls_hydrogen_treatment constr
_refine_ls_matrix_type full
_refine_ls_number_parameters 217
_refine_ls_number_reflns 4261
_refine_ls_number_restraints 0
_refine_ls_restrained_S_all 1.034
_refine_ls_R_factor_all 0.1035
_refine_ls_R_factor_gt 0.0621
_refine_ls_shift/su_max 0.000
_refine_ls_shift/su_mean 0.000
_refine_ls_structure_factor_coef Fsqd
_refine_ls_weighting_details 'calc w=1/[\s^2^(Fo^2^)+(0.0918P)^2^+0.5323P] where P=(Fo^2^+2Fc^2^)/3'
_refine_ls_weighting_scheme calc
_refine_ls_wR_factor_gt 0.1492
_refine_ls_wR_factor_ref 0.1685
_reflns_number_gt 2774
_reflns_number_total 4261
_reflns_threshold_expression >2sigma(I)
_cod_data_source_file ja2014746_si_002.cif
_cod_data_source_block meta-Si2quinodimethane
_cod_original_cell_volume 4906.2(8)
_cod_original_sg_symbol_H-M 'P c c n '
_cod_database_code 4106001

loop_
_symmetry_equiv_pos_as_xyz
'x, y, z'
'-x+1/2, -y+1/2, z'
'x+1/2, -y, -z+1/2'
'-x, y+1/2, -z+1/2'
'-x, -y, -z'
'x-1/2, y-1/2, -z'
'-x-1/2, y, z-1/2'
'x, -y-1/2, z-1/2'

loop_
_atom_site_label
_atom_site_type_symbol
_atom_site_fract_x
_atom_site_fract_y
_atom_site_fract_z
_atom_site_U_iso_or_equiv
_atom_site_adp_type
_atom_site_occupancy
_atom_site_symmetry_multiplicity
_atom_site_calc_flag
_atom_site_refinement_flags
Si1 Si 0.14852(4) 0.33702(8) 0.36620(6) 0.0301(3) Uani 1 1 d .
Si2 Si 0.14325(4) 0.52688(8) 0.33700(6) 0.0261(3) Uani 1 1 d .
Si3 Si 0.07858(4) 0.21807(8) 0.34729(6) 0.0259(3) Uani 1 1 d .
C1 C 0.2500 0.2500 0.3869(3) 0.0234(10) Uani 1 2 d S
H1 H 0.2500 0.2500 0.3266 0.028 Uiso 1 2 calc SR
C2 C 0.2067 0.2870 0.4297(2) 0.0237(7) Uani 1 1 d .
C3 C 0.20715(14) 0.2845(3) 0.5202(2) 0.0314(8) Uani 1 1 d .
H3 H 0.1782 0.3063 0.5508 0.038 Uiso 1 1 calc R
C4 C 0.2500 0.2500 0.5654(3) 0.0341(13) Uani 1 2 d S
H4 H 0.2500 0.2500 0.6258 0.041 Uiso 1 2 calc SR
C5 C 0.07433(15) 0.5637(3) 0.3162(2) 0.0391(9) Uani 1 1 d .
H5A H 0.0546 0.5504 0.3677 0.059 Uiso 1 1 calc R
H5B H 0.0614 0.5195 0.2695 0.059 Uiso 1 1 calc R
H5C H 0.0720 0.6401 0.3007 0.059 Uiso 1 1 calc R
C6 C 0.17938(14) 0.5565(3) 0.2305(2) 0.0349(9) Uani 1 1 d .
C7 C 0.15219(17) 0.4941(4) 0.1575(2) 0.0542(13) Uani 1 1 d .
H7A H 0.1520 0.4168 0.1705 0.081 Uiso 1 1 calc R
H7B H 0.1699 0.5061 0.1037 0.081 Uiso 1 1 calc R
H7C H 0.1177 0.5201 0.1524 0.081 Uiso 1 1 calc R
C8 C 0.23498(15) 0.5168(4) 0.2335(3) 0.0503(11) Uani 1 1 d .
H8A H 0.2529 0.5551 0.2787 0.075 Uiso 1 1 calc R
H8B H 0.2511 0.5312 0.1788 0.075 Uiso 1 1 calc R
H8C H 0.2357 0.4392 0.2450 0.075 Uiso 1 1 calc R
C9 C 0.1791(2) 0.6798(4) 0.2076(3) 0.0599(14) Uani 1 1 d .
H9A H 0.1960 0.7205 0.2527 0.090 Uiso 1 1 calc R
H9B H 0.1445 0.7050 0.2022 0.090 Uiso 1 1 calc R
H9C H 0.1967 0.6910 0.1536 0.090 Uiso 1 1 calc R
C10 C 0.16458(15) 0.6101(3) 0.4369(2) 0.0341(9) Uani 1 1 d .
C11 C 0.13466(18) 0.5684(4) 0.5162(2) 0.0483(11) Uani 1 1 d .
H11A H 0.1420 0.4919 0.5252 0.073 Uiso 1 1 calc R
H11B H 0.0988 0.5778 0.5062 0.073 Uiso 1 1 calc R
H11C H 0.1446 0.6095 0.5666 0.073 Uiso 1 1 calc R
C12 C 0.22194(17) 0.5982(4) 0.4544(3) 0.0501(11) Uani 1 1 d .
H12A H 0.2302 0.5217 0.4613 0.075 Uiso 1 1 calc R
H12B H 0.2307 0.6373 0.5064 0.075 Uiso 1 1 calc R
H12C H 0.2408 0.6279 0.4064 0.075 Uiso 1 1 calc R
C13 C 0.15164(19) 0.7323(3) 0.4262(3) 0.0529(12) Uani 1 1 d .
H13A H 0.1157 0.7403 0.4155 0.079 Uiso 1 1 calc R
H13B H 0.1705 0.7619 0.3780 0.079 Uiso 1 1 calc R
H13C H 0.1606 0.7713 0.4782 0.079 Uiso 1 1 calc R
C14 C 0.04112(16) 0.2765(4) 0.2540(2) 0.0430(10) Uani 1 1 d .
H14A H 0.0276 0.3470 0.2701 0.064 Uiso 1 1 calc R
H14B H 0.0136 0.2276 0.2398 0.064 Uiso 1 1 calc R
H14C H 0.0631 0.2847 0.2045 0.064 Uiso 1 1 calc R
C15 C 0.10471(15) 0.0785(3) 0.3114(2) 0.0352(9) Uani 1 1 d .
C16 C 0.06217(17) -0.0071(4) 0.2984(3) 0.0548(12) Uani 1 1 d .
H16A H 0.0371 0.0215 0.2589 0.082 Uiso 1 1 calc R
H16B H 0.0464 -0.0229 0.3532 0.082 Uiso 1 1 calc R
H16C H 0.0765 -0.0734 0.2749 0.082 Uiso 1 1 calc R
C17 C 0.14399(16) 0.0306(4) 0.3749(3) 0.0463(10) Uani 1 1 d .
H17A H 0.1707 0.0834 0.3845 0.069 Uiso 1 1 calc R
H17B H 0.1583 -0.0354 0.3508 0.069 Uiso 1 1 calc R
H17C H 0.1276 0.0139 0.4290 0.069 Uiso 1 1 calc R
C18 C 0.13218(19) 0.0940(4) 0.2237(3) 0.0586(13) Uani 1 1 d .
H18A H 0.1589 0.1474 0.2300 0.088 Uiso 1 1 calc R
H18B H 0.1082 0.1191 0.1809 0.088 Uiso 1 1 calc R
H18C H 0.1466 0.0252 0.2054 0.088 Uiso 1 1 calc R
C19 C 0.03284(15) 0.2149(3) 0.4443(2) 0.0385(9) Uani 1 1 d .
C20 C 0.02598(19) 0.3325(4) 0.4803(3) 0.0627(14) Uani 1 1 d .
H20A H 0.0586 0.3618 0.4966 0.094 Uiso 1 1 calc R
H20B H 0.0041 0.3304 0.5303 0.094 Uiso 1 1 calc R
H20C H 0.0110 0.3785 0.4366 0.094 Uiso 1 1 calc R
C21 C -0.01964(15) 0.1700(4) 0.4189(3) 0.0536(12) Uani 1 1 d .
H21A H -0.0160 0.0966 0.3968 0.080 Uiso 1 1 calc R
H21B H -0.0344 0.2162 0.3750 0.080 Uiso 1 1 calc R
H21C H -0.0414 0.1691 0.4690 0.080 Uiso 1 1 calc R
C22 C 0.05431(18) 0.1425(4) 0.5183(2) 0.0573(13) Uani 1 1 d .
H22A H 0.0872 0.1697 0.5355 0.086 Uiso 1 1 calc R
H22B H 0.0576 0.0680 0.4984 0.086 Uiso 1 1 calc R
H22C H 0.0315 0.1447 0.5670 0.086 Uiso 1 1 calc R

loop_
_atom_site_aniso_label
_atom_site_aniso_U_11
_atom_site_aniso_U_22
_atom_site_aniso_U_33
_atom_site_aniso_U_23
_atom_site_aniso_U_13
_atom_site_aniso_U_12
Si1 0.0202(5) 0.0186(6) 0.0516(6) 0.0032(4) -0.0073(4) -0.0011(4)
Si2 0.0222(5) 0.0201(5) 0.0359(5) 0.0027(4) -0.0028(4) 0.0004(4)
Si3 0.0206(5) 0.0234(6) 0.0336(5) -0.0013(4) -0.0009(4) -0.0029(4)
C1 0.029(3) 0.017(3) 0.024(2) 0.000 0.000 -0.004(2)
C2 0.0229(19) 0.0135(18) 0.0346(17) -0.0026(13) 0.0019(13) -0.0007(14)
C3 0.026(2) 0.028(2) 0.0405(19) -0.0014(15) 0.0057(15) 0.0047(17)
C4 0.045(3) 0.033(3) 0.024(2) 0.000 0.000 0.009(3)
C5 0.032(2) 0.026(2) 0.059(2) 0.0055(17) -0.0051(18) 0.0047(18)
C6 0.028(2) 0.037(2) 0.0394(19) 0.0081(16) -0.0017(15) -0.0009(18)
C7 0.044(3) 0.080(4) 0.039(2) -0.005(2) 0.0033(18) -0.002(2)
C8 0.032(2) 0.064(3) 0.055(2) 0.015(2) 0.0046(18) 0.001(2)
C9 0.072(4) 0.048(3) 0.060(3) 0.024(2) 0.015(2) 0.007(3)
C10 0.040(2) 0.020(2) 0.0420(19) 0.0000(15) -0.0022(16) -0.0015(17)
C11 0.067(3) 0.036(3) 0.042(2) -0.0016(17) 0.004(2) -0.003(2)
C12 0.049(3) 0.039(3) 0.062(3) -0.001(2) -0.023(2) -0.006(2)
C13 0.073(3) 0.024(2) 0.062(3) -0.0067(19) -0.013(2) 0.004(2)
C14 0.039(2) 0.039(3) 0.051(2) 0.0050(18) -0.0130(17) -0.009(2)
C15 0.030(2) 0.028(2) 0.047(2) -0.0070(16) 0.0021(16) -0.0055(17)
C16 0.038(3) 0.032(3) 0.095(3) -0.018(2) -0.009(2) -0.005(2)
C17 0.038(2) 0.029(2) 0.072(3) 0.003(2) -0.006(2) 0.003(2)
C18 0.061(3) 0.057(3) 0.057(3) -0.015(2) 0.012(2) 0.007(3)
C19 0.031(2) 0.045(3) 0.0396(19) -0.0097(17) 0.0081(16) -0.0091(19)
C20 0.052(3) 0.058(3) 0.079(3) -0.029(3) 0.027(2) -0.007(3)
C21 0.030(2) 0.065(3) 0.066(3) -0.005(2) 0.014(2) -0.013(2)
C22 0.057(3) 0.078(4) 0.037(2) 0.009(2) 0.0069(19) -0.015(3)

loop_
_atom_type_symbol
_atom_type_description
_atom_type_scat_dispersion_real
_atom_type_scat_dispersion_imag
_atom_type_scat_source
C C 0.0033 0.0016 'International Tables Vol C Tables 4.2.6.8 and 6.1.1.4'
H H 0.0000 0.0000 'International Tables Vol C Tables 4.2.6.8 and 6.1.1.4'
Si Si 0.0817 0.0704 'International Tables Vol C Tables 4.2.6.8 and 6.1.1.4'

loop_
_geom_angle_atom_site_label_1
_geom_angle_atom_site_label_2
_geom_angle_atom_site_label_3
_geom_angle
_geom_angle_site_symmetry_1
C2 Si1 Si3 119.29(5) .
C2 Si1 Si2 117.15(5) .
Si3 Si1 Si2 122.21(5) .
C5 Si2 C10 106.79(18) .
C5 Si2 C6 106.29(17) .
C10 Si2 C6 116.09(17) .
C5 Si2 Si1 108.72(13) .
C10 Si2 Si1 110.21(12) .
C6 Si2 Si1 108.46(13) .
C14 Si3 C15 107.52(18) .
C14 Si3 C19 106.07(19) .
C15 Si3 C19 115.60(18) .
C14 Si3 Si1 105.62(13) .
C15 Si3 Si1 107.61(12) .
C19 Si3 Si1 113.78(12) .
C2 C1 C2 123.2(4) 2
C2 C1 H1 118.4 2
C2 C1 H1 118.4 .
C1 C2 C3 117.5(2) .
C1 C2 Si1 120.8(3) .
C3 C2 Si1 121.73(17) .
C4 C3 C2 121.0(3) .
C4 C3 H3 119.5 .
C2 C3 H3 119.5 .
C3 C4 C3 119.7(4) 2
C3 C4 H4 120.2 2
C3 C4 H4 120.2 .
Si2 C5 H5A 109.5 .
Si2 C5 H5B 109.5 .
H5A C5 H5B 109.5 .
Si2 C5 H5C 109.5 .
H5A C5 H5C 109.5 .
H5B C5 H5C 109.5 .
C7 C6 C8 107.9(3) .
C7 C6 C9 108.2(3) .
C8 C6 C9 108.5(3) .
C7 C6 Si2 107.7(3) .
C8 C6 Si2 112.4(2) .
C9 C6 Si2 112.0(3) .
C6 C7 H7A 109.5 .
C6 C7 H7B 109.5 .
H7A C7 H7B 109.5 .
C6 C7 H7C 109.5 .
H7A C7 H7C 109.5 .
H7B C7 H7C 109.5 .
C6 C8 H8A 109.5 .
C6 C8 H8B 109.5 .
H8A C8 H8B 109.5 .
C6 C8 H8C 109.5 .
H8A C8 H8C 109.5 .
H8B C8 H8C 109.5 .
C6 C9 H9A 109.5 .
C6 C9 H9B 109.5 .
H9A C9 H9B 109.5 .
C6 C9 H9C 109.5 .
H9A C9 H9C 109.5 .
H9B C9 H9C 109.5 .
C13 C10 C12 109.1(3) .
C13 C10 C11 107.0(3) .
C12 C10 C11 109.2(3) .
C13 C10 Si2 111.0(2) .
C12 C10 Si2 112.0(3) .
C11 C10 Si2 108.3(3) .
C10 C11 H11A 109.5 .
C10 C11 H11B 109.5 .
H11A C11 H11B 109.5 .
C10 C11 H11C 109.5 .
H11A C11 H11C 109.5 .
H11B C11 H11C 109.5 .
C10 C12 H12A 109.5 .
C10 C12 H12B 109.5 .
H12A C12 H12B 109.5 .
C10 C12 H12C 109.5 .
H12A C12 H12C 109.5 .
H12B C12 H12C 109.5 .
C10 C13 H13A 109.5 .
C10 C13 H13B 109.5 .
H13A C13 H13B 109.5 .
C10 C13 H13C 109.5 .
H13A C13 H13C 109.5 .
H13B C13 H13C 109.5 .
Si3 C14 H14A 109.5 .
Si3 C14 H14B 109.5 .
H14A C14 H14B 109.5 .
Si3 C14 H14C 109.5 .
H14A C14 H14C 109.5 .
H14B C14 H14C 109.5 .
C17 C15 C16 108.2(3) .
C17 C15 C18 107.0(3) .
C16 C15 C18 107.9(3) .
C17 C15 Si3 113.1(3) .
C16 C15 Si3 112.3(3) .
C18 C15 Si3 108.2(3) .
C15 C16 H16A 109.5 .
C15 C16 H16B 109.5 .
H16A C16 H16B 109.5 .
C15 C16 H16C 109.5 .
H16A C16 H16C 109.5 .
H16B C16 H16C 109.5 .
C15 C17 H17A 109.5 .
C15 C17 H17B 109.5 .
H17A C17 H17B 109.5 .
C15 C17 H17C 109.5 .
H17A C17 H17C 109.5 .
H17B C17 H17C 109.5 .
C15 C18 H18A 109.5 .
C15 C18 H18B 109.5 .
H18A C18 H18B 109.5 .
C15 C18 H18C 109.5 .
H18A C18 H18C 109.5 .
H18B C18 H18C 109.5 .
C21 C19 C20 108.5(4) .
C21 C19 C22 108.2(4) .
C20 C19 C22 107.7(3) .
C21 C19 Si3 111.7(2) .
C20 C19 Si3 109.6(3) .
C22 C19 Si3 111.0(3) .
C19 C20 H20A 109.5 .
C19 C20 H20B 109.5 .
H20A C20 H20B 109.5 .
C19 C20 H20C 109.5 .
H20A C20 H20C 109.5 .
H20B C20 H20C 109.5 .
C19 C21 H21A 109.5 .
C19 C21 H21B 109.5 .
H21A C21 H21B 109.5 .
C19 C21 H21C 109.5 .
H21A C21 H21C 109.5 .
H21B C21 H21C 109.5 .
C19 C22 H22A 109.5 .
C19 C22 H22B 109.5 .
H22A C22 H22B 109.5 .
C19 C22 H22C 109.5 .
H22A C22 H22C 109.5 .
H22B C22 H22C 109.5 .

loop_
_geom_bond_atom_site_label_1
_geom_bond_atom_site_label_2
_geom_bond_distance
_geom_bond_site_symmetry_2
Si1 C2 1.9108(19) .
Si1 Si3 2.3524(14) .
Si1 Si2 2.3554(14) .
Si2 C5 1.888(4) .
Si2 C10 1.925(4) .
Si2 C6 1.928(4) .
Si3 C14 1.879(4) .
Si3 C15 1.911(4) .
Si3 C19 1.915(4) .
C1 C2 1.387(3) 2
C1 C2 1.387(3) .
C1 H1 0.9300 .
C2 C3 1.395(5) .
C3 C4 1.386(4) .
C3 H3 0.9300 .
C4 C3 1.386(4) 2
C4 H4 0.9300 .
C5 H5A 0.9600 .
C5 H5B 0.9600 .
C5 H5C 0.9600 .
C6 C7 1.533(5) .
C6 C8 1.536(5) .
C6 C9 1.540(6) .
C7 H7A 0.9600 .
C7 H7B 0.9600 .
C7 H7C 0.9600 .
C8 H8A 0.9600 .
C8 H8B 0.9600 .
C8 H8C 0.9600 .
C9 H9A 0.9600 .
C9 H9B 0.9600 .
C9 H9C 0.9600 .
C10 C13 1.533(6) .
C10 C12 1.534(5) .
C10 C11 1.536(5) .
C11 H11A 0.9600 .
C11 H11B 0.9600 .
C11 H11C 0.9600 .
C12 H12A 0.9600 .
C12 H12B 0.9600 .
C12 H12C 0.9600 .
C13 H13A 0.9600 .
C13 H13B 0.9600 .
C13 H13C 0.9600 .
C14 H14A 0.9600 .
C14 H14B 0.9600 .
C14 H14C 0.9600 .
C15 C17 1.535(5) .
C15 C16 1.538(5) .
C15 C18 1.542(5) .
C16 H16A 0.9600 .
C16 H16B 0.9600 .
C16 H16C 0.9600 .
C17 H17A 0.9600 .
C17 H17B 0.9600 .
C17 H17C 0.9600 .
C18 H18A 0.9600 .
C18 H18B 0.9600 .
C18 H18C 0.9600 .
C19 C21 1.530(5) .
C19 C20 1.545(6) .
C19 C22 1.547(6) .
C20 H20A 0.9600 .
C20 H20B 0.9600 .
C20 H20C 0.9600 .
C21 H21A 0.9600 .
C21 H21B 0.9600 .
C21 H21C 0.9600 .
C22 H22A 0.9600 .
C22 H22B 0.9600 .
C22 H22C 0.9600 .
